data_7246309
loop_
_publ_author_name
'McAllister, Linda J.'
'Taylor, James'
'Pridmore, Natalie E.'
'McEllin, Alice J.'
'Whitwood, Adrian C.'
'Karadakov, Peter B.'
'Bruce, Duncan W.'

_publ_section_title
;
 Halogen-bonded liquid-crystalline complexes formed from
 4-alkoxyphenylpyridines with iodine and with interhalogens
;
_journal_issue 11
_journal_name_full CrystEngComm
_journal_page_first 1683
_journal_page_last 1692
_journal_paper_doi 10.1039/D2CE01555B
_journal_volume 25
_journal_year 2023
_chemical_formula_moiety 'C15 H17 Br I N O'
_chemical_formula_sum 'C15 H17 Br I N O'
_chemical_formula_weight 434.11
_space_group_crystal_system triclinic
_space_group_IT_number 2
_space_group_name_Hall '-P 1'
_space_group_name_H-M_alt 'P -1'
_atom_sites_solution_hydrogens geom
_atom_sites_solution_primary iterative
_audit_creation_date 2021-11-10
_audit_creation_method
;
Olex2 1.5-beta
(compiled 2021.11.04 svn.r5db059d7 for OlexSys, GUI svn.r6419)
;
_audit_update_record
;
2021-11-24 deposited with the CCDC.	2023-02-20 downloaded from the CCDC.
;
_cell_angle_alpha 106.418(3)
_cell_angle_beta 94.206(3)
_cell_angle_gamma 113.861(4)
_cell_formula_units_Z 4
_cell_length_a 10.0323(4)
_cell_length_b 11.3017(4)
_cell_length_c 15.5236(5)
_cell_measurement_reflns_used 4378
_cell_measurement_temperature 110.05(10)
_cell_measurement_theta_max 28.0000
_cell_measurement_theta_min 3.4300
_cell_volume 1508.28(12)
_computing_cell_refinement
;
CrysAlisPro, Agilent Technologies,
Version 1.171.37.31 (release 14-01-2014 CrysAlis171 .NET)
(compiled Jan 14 2014,18:38:05)
;
_computing_data_collection
;
CrysAlisPro, Agilent Technologies,
Version 1.171.37.31 (release 14-01-2014 CrysAlis171 .NET)
(compiled Jan 14 2014,18:38:05)
;
_computing_data_reduction
;
CrysAlisPro, Agilent Technologies,
Version 1.171.37.31 (release 14-01-2014 CrysAlis171 .NET)
(compiled Jan 14 2014,18:38:05)
;
_computing_molecular_graphics 'Olex2 1.5-beta (Dolomanov et al., 2009)'
_computing_publication_material 'Olex2 1.5-beta (Dolomanov et al., 2009)'
_computing_structure_refinement 'SHELXL 2018/3 (Sheldrick, 2015)'
_computing_structure_solution
;
Superflip  (Palatinus & Chapuis, 2007;Palatinus & van der Lee, 2008;
Palatinus et al., 2012)
;
_diffrn_ambient_environment N~2~
_diffrn_ambient_temperature 110.05(10)
_diffrn_detector 'CCD plate'
_diffrn_detector_area_resol_mean 16.1450
_diffrn_detector_type Eos
_diffrn_measured_fraction_theta_full 0.997
_diffrn_measured_fraction_theta_max 0.827
_diffrn_measurement_details
;
#__ type_ start__ end____ width___ exp.time_
  1 omega  -16.00   24.00   1.0000  112.0000
omega____ theta____ kappa____ phi______ frames
    -      -14.9940  -99.0000   60.0000 40

#__ type_ start__ end____ width___ exp.time_
  2 omega  -25.00   38.00   1.0000  112.0000
omega____ theta____ kappa____ phi______ frames
    -       16.4784  -57.0000  -90.0000 63

#__ type_ start__ end____ width___ exp.time_
  3 omega    1.00   89.00   1.0000  112.0000
omega____ theta____ kappa____ phi______ frames
    -       16.4784   37.0000   60.0000 88

#__ type_ start__ end____ width___ exp.time_
  4 omega  -28.00   85.00   1.0000  112.0000
omega____ theta____ kappa____ phi______ frames
    -       16.4784   19.0000 -180.0000 113

#__ type_ start__ end____ width___ exp.time_
  5 omega  -19.00   57.00   1.0000  112.0000
omega____ theta____ kappa____ phi______ frames
    -       16.4784  -99.0000 -150.0000 76
;
_diffrn_measurement_device 'four-circle diffractometer'
_diffrn_measurement_device_type 'SuperNova, Single source at offset, Eos'
_diffrn_measurement_method '\w scans'
_diffrn_orient_matrix_UB_11 0.0263250000
_diffrn_orient_matrix_UB_12 -0.0479414000
_diffrn_orient_matrix_UB_13 -0.0218054000
_diffrn_orient_matrix_UB_21 -0.0682988000
_diffrn_orient_matrix_UB_22 -0.0550552000
_diffrn_orient_matrix_UB_23 -0.0012831000
_diffrn_orient_matrix_UB_31 -0.0300954000
_diffrn_orient_matrix_UB_32 -0.0023768000
_diffrn_orient_matrix_UB_33 -0.0435972000
_diffrn_radiation_monochromator mirror
_diffrn_radiation_probe x-ray
_diffrn_radiation_type 'Mo K\a'
_diffrn_radiation_wavelength 0.71073
_diffrn_reflns_av_R_equivalents 0.0274
_diffrn_reflns_av_unetI/netI 0.0456
_diffrn_reflns_Laue_measured_fraction_full 0.997
_diffrn_reflns_Laue_measured_fraction_max 0.827
_diffrn_reflns_limit_h_max 12
_diffrn_reflns_limit_h_min -13
_diffrn_reflns_limit_k_max 14
_diffrn_reflns_limit_k_min -10
_diffrn_reflns_limit_l_max 20
_diffrn_reflns_limit_l_min -20
_diffrn_reflns_number 11341
_diffrn_reflns_point_group_measured_fraction_full 0.997
_diffrn_reflns_point_group_measured_fraction_max 0.827
_diffrn_reflns_theta_full 25.242
_diffrn_reflns_theta_max 28.065
_diffrn_reflns_theta_min 2.801
_diffrn_source 'SuperNova (Mo) X-ray Source'
_exptl_absorpt_coefficient_mu 4.764
_exptl_absorpt_correction_T_max 0.933
_exptl_absorpt_correction_T_min 0.620
_exptl_absorpt_correction_type gaussian
_exptl_absorpt_process_details
;
CrysAlisPro, Agilent Technologies,
Version 1.171.37.31 (release 14-01-2014 CrysAlis171 .NET)
(compiled Jan 14 2014,18:38:05)
Numerical absorption correction based on gaussian integration over
			a multifaceted crystal model
Empirical absorption correction using spherical harmonics,
 implemented in SCALE3 ABSPACK scaling algorithm.
;
_exptl_crystal_colour 'clear colourless'
_exptl_crystal_colour_lustre clear
_exptl_crystal_colour_primary colourless
_exptl_crystal_density_diffrn 1.912
_exptl_crystal_description plate
_exptl_crystal_F_000 840
_exptl_crystal_size_max 0.1594
_exptl_crystal_size_mid 0.0847
_exptl_crystal_size_min 0.0145
_refine_diff_density_max 0.586
_refine_diff_density_min -0.576
_refine_diff_density_rms 0.114
_refine_ls_extinction_method none
_refine_ls_goodness_of_fit_ref 1.045
_refine_ls_hydrogen_treatment constr
_refine_ls_matrix_type full
_refine_ls_number_parameters 345
_refine_ls_number_reflns 6069
_refine_ls_number_restraints 0
_refine_ls_restrained_S_all 1.045
_refine_ls_R_factor_all 0.0395
_refine_ls_R_factor_gt 0.0285
_refine_ls_shift/su_max 0.001
_refine_ls_shift/su_mean 0.000
_refine_ls_structure_factor_coef Fsqd
_refine_ls_weighting_details 'w=1/[\s^2^(Fo^2^)+(0.0119P)^2^] where P=(Fo^2^+2Fc^2^)/3'
_refine_ls_weighting_scheme calc
_refine_ls_wR_factor_gt 0.0480
_refine_ls_wR_factor_ref 0.0517
_reflns_Friedel_coverage 0.000
_reflns_number_gt 5105
_reflns_number_total 6069
_reflns_threshold_expression 'I > 2\s(I)'
_cod_data_source_file d2ce01555b2.cif
_cod_data_source_block dwb1416
_cod_depositor_comments 'Adding full bibliography for 7246304--7246312.cif.'
_cod_original_cell_volume 1508.27(11)
_cod_database_code 7246309
_shelx_shelxl_version_number 2018/3
_chemical_oxdiff_formula 'C15 H17 Br1 N1 O1 I1'
_chemical_oxdiff_usercomment 'Linda E404D'
_shelx_space_group_comment
;
The symmetry employed for this shelxl refinement is uniquely defined
by the following loop, which should always be used as a source of
symmetry information in preference to the above space-group names.
They are only intended as comments.
;
_olex2_refinement_description
;
1. Fixed Uiso
 At 1.2 times of:
  All C(H) groups, All C(H,H) groups
 At 1.5 times of:
  All C(H,H,H) groups
2.a Secondary CH2 refined with riding coordinates:
 C12(H12a,H12b), C13(H13a,H13b), C14(H14a,H14b), C27(H27a,H27b), C28(H28a,
 H28b), C29(H29a,H29b)
2.b Aromatic/amide H refined with riding coordinates:
 C1(H1), C2(H2), C4(H4), C5(H5), C7(H7), C8(H8), C10(H10), C11(H11), C16(H16),
 C17(H17), C19(H19), C20(H20), C22(H22), C23(H23), C25(H25), C26(H26)
2.c Idealised Me refined as rotating group:
 C15(H15a,H15b,H15c), C30(H30a,H30b,H30c)
;
_olex2_date_sample_data_collection 1389983177.66
_olex2_date_sample_submission 1389225600
_olex2_exptl_crystal_mounting_method 'Oil on loop'
_olex2_submission_special_instructions 'No special instructions were received'

loop_
_space_group_symop_operation_xyz
'x, y, z'
'-x, -y, -z'

loop_
_atom_site_label
_atom_site_type_symbol
_atom_site_fract_x
_atom_site_fract_y
_atom_site_fract_z
_atom_site_U_iso_or_equiv
_atom_site_adp_type
_atom_site_occupancy
_atom_site_site_symmetry_order
_atom_site_calc_flag
_atom_site_refinement_flags_posn
_atom_site_refinement_flags_adp
_atom_site_refinement_flags_occupancy
_atom_site_disorder_assembly
_atom_site_disorder_group
Br1 Br 0.71744(4) 0.03930(4) 0.63718(2) 0.02030(9) Uani 1 1 d . . . . .
C1 C 0.6145(3) 0.3040(3) 0.3862(2) 0.0145(7) Uani 1 1 d . . . . .
H1 H 0.522177 0.258296 0.399187 0.017 Uiso 1 1 calc R U . . .
C2 C 0.6261(3) 0.3805(3) 0.3305(2) 0.0156(8) Uani 1 1 d . . . . .
H2 H 0.542143 0.386569 0.306895 0.019 Uiso 1 1 calc R U . . .
C3 C 0.7622(3) 0.4497(3) 0.3084(2) 0.0143(8) Uani 1 1 d . . . . .
C4 C 0.8835(4) 0.4346(4) 0.3466(2) 0.0208(8) Uani 1 1 d . . . . .
H4 H 0.976894 0.477035 0.333778 0.025 Uiso 1 1 calc R U . . .
C5 C 0.8636(4) 0.3573(4) 0.4028(2) 0.0225(9) Uani 1 1 d . . . . .
H5 H 0.945228 0.349303 0.428086 0.027 Uiso 1 1 calc R U . . .
C6 C 0.7806(3) 0.5324(3) 0.2482(2) 0.0129(7) Uani 1 1 d . . . . .
C7 C 0.6574(3) 0.5285(4) 0.1970(2) 0.0159(8) Uani 1 1 d . . . . .
H7 H 0.562257 0.475003 0.203130 0.019 Uiso 1 1 calc R U . . .
C8 C 0.6725(4) 0.6011(3) 0.1379(2) 0.0156(8) Uani 1 1 d . . . . .
H8 H 0.588341 0.596497 0.104839 0.019 Uiso 1 1 calc R U . . .
C9 C 0.8138(4) 0.6817(4) 0.1277(2) 0.0149(8) Uani 1 1 d . . . . .
C10 C 0.9387(3) 0.6909(4) 0.1803(2) 0.0167(8) Uani 1 1 d . . . . .
H10 H 1.033839 0.746592 0.175330 0.020 Uiso 1 1 calc R U . . .
C11 C 0.9219(3) 0.6181(3) 0.2391(2) 0.0150(8) Uani 1 1 d . . . . .
H11 H 1.006355 0.625828 0.273972 0.018 Uiso 1 1 calc R U . . .
C12 C 0.7202(4) 0.7600(4) 0.0194(2) 0.0186(8) Uani 1 1 d . . . . .
H12A H 0.679206 0.810260 0.061703 0.022 Uiso 1 1 calc R U . . .
H12B H 0.641770 0.668140 -0.014057 0.022 Uiso 1 1 calc R U . . .
C13 C 0.7823(3) 0.8333(4) -0.0460(2) 0.0157(8) Uani 1 1 d . . . . .
H13A H 0.814038 0.776714 -0.090846 0.019 Uiso 1 1 calc R U . . .
H13B H 0.869990 0.918598 -0.011855 0.019 Uiso 1 1 calc R U . . .
C14 C 0.6749(3) 0.8664(4) -0.0967(2) 0.0181(8) Uani 1 1 d . . . . .
H14A H 0.654429 0.934625 -0.053599 0.022 Uiso 1 1 calc R U . . .
H14B H 0.581414 0.783939 -0.124840 0.022 Uiso 1 1 calc R U . . .
C15 C 0.7407(4) 0.9214(4) -0.1707(2) 0.0181(8) Uani 1 1 d . . . . .
H15A H 0.755050 0.851576 -0.215364 0.027 Uiso 1 1 calc R U . . .
H15B H 0.834932 1.001020 -0.142974 0.027 Uiso 1 1 calc R U . . .
H15C H 0.673665 0.946186 -0.200204 0.027 Uiso 1 1 calc R U . . .
I1 I 0.71910(2) 0.17282(2) 0.52171(2) 0.01471(6) Uani 1 1 d . . . . .
N1 N 0.7322(3) 0.2931(3) 0.42251(18) 0.0155(6) Uani 1 1 d . . . . .
O1 O 0.8430(2) 0.7531(2) 0.06868(15) 0.0180(6) Uani 1 1 d . . . . .
Br2 Br 0.25741(4) 0.45023(4) 0.28677(2) 0.02080(9) Uani 1 1 d . . . . .
C16 C 0.3831(4) 0.2679(4) 0.5801(2) 0.0182(8) Uani 1 1 d . . . . .
H16 H 0.473228 0.321124 0.567928 0.022 Uiso 1 1 calc R U . . .
C17 C 0.3838(4) 0.2012(4) 0.6409(2) 0.0173(8) Uani 1 1 d . . . . .
H17 H 0.474127 0.211674 0.670151 0.021 Uiso 1 1 calc R U . . .
C18 C 0.2518(4) 0.1181(4) 0.6598(2) 0.0152(8) Uani 1 1 d . . . . .
C19 C 0.1210(3) 0.1124(4) 0.6157(2) 0.0171(8) Uani 1 1 d . . . . .
H19 H 0.029194 0.060220 0.626689 0.021 Uiso 1 1 calc R U . . .
C20 C 0.1283(4) 0.1832(4) 0.5566(2) 0.0182(8) Uani 1 1 d . . . . .
H20 H 0.040409 0.178719 0.528467 0.022 Uiso 1 1 calc R U . . .
C21 C 0.2459(3) 0.0382(3) 0.7208(2) 0.0141(7) Uani 1 1 d . . . . .
C22 C 0.3691(3) 0.0164(4) 0.7472(2) 0.0173(8) Uani 1 1 d . . . . .
H22 H 0.455711 0.053821 0.725984 0.021 Uiso 1 1 calc R U . . .
C23 C 0.3640(4) -0.0587(4) 0.8032(2) 0.0194(8) Uani 1 1 d . . . . .
H23 H 0.447259 -0.070889 0.819960 0.023 Uiso 1 1 calc R U . . .
C24 C 0.2359(4) -0.1172(4) 0.8354(2) 0.0163(8) Uani 1 1 d . . . . .
C25 C 0.1127(3) -0.0972(3) 0.8114(2) 0.0169(8) Uani 1 1 d . . . . .
H25 H 0.026473 -0.135391 0.832736 0.020 Uiso 1 1 calc R U . . .
C26 C 0.1194(3) -0.0202(4) 0.7556(2) 0.0174(8) Uani 1 1 d . . . . .
H26 H 0.036691 -0.006392 0.740452 0.021 Uiso 1 1 calc R U . . .
C27 C 0.1168(4) -0.2507(4) 0.9276(2) 0.0211(8) Uani 1 1 d . . . . .
H27A H 0.027368 -0.306781 0.879353 0.025 Uiso 1 1 calc R U . . .
H27B H 0.102156 -0.177968 0.970312 0.025 Uiso 1 1 calc R U . . .
C28 C 0.1457(4) -0.3375(4) 0.9768(2) 0.0204(8) Uani 1 1 d . . . . .
H28A H 0.155963 -0.411528 0.932337 0.024 Uiso 1 1 calc R U . . .
H28B H 0.059258 -0.379023 1.001513 0.024 Uiso 1 1 calc R U . . .
C29 C 0.2832(4) -0.2612(4) 1.0547(2) 0.0232(9) Uani 1 1 d . . . . .
H29A H 0.276446 -0.184375 1.098388 0.028 Uiso 1 1 calc R U . . .
H29B H 0.371416 -0.224694 1.030182 0.028 Uiso 1 1 calc R U . . .
C30 C 0.2985(4) -0.3566(4) 1.1043(2) 0.0273(9) Uani 1 1 d . . . . .
H30A H 0.302484 -0.434066 1.060835 0.041 Uiso 1 1 calc R U . . .
H30B H 0.214136 -0.388447 1.131822 0.041 Uiso 1 1 calc R U . . .
H30C H 0.388354 -0.306892 1.151221 0.041 Uiso 1 1 calc R U . . .
I2 I 0.25668(2) 0.34948(2) 0.42315(2) 0.01603(6) Uani 1 1 d . . . . .
N2 N 0.2572(3) 0.2590(3) 0.53768(17) 0.0151(6) Uani 1 1 d . . . . .
O2 O 0.2431(2) -0.1924(3) 0.88879(16) 0.0215(6) Uani 1 1 d . . . . .

loop_
_atom_site_aniso_label
_atom_site_aniso_U_11
_atom_site_aniso_U_22
_atom_site_aniso_U_33
_atom_site_aniso_U_23
_atom_site_aniso_U_13
_atom_site_aniso_U_12
Br1 0.01671(18) 0.0255(2) 0.0223(2) 0.01511(18) 0.00392(14) 0.00818(17)
C1 0.0132(17) 0.0146(19) 0.0172(19) 0.0053(16) 0.0045(14) 0.0074(16)
C2 0.0151(18) 0.017(2) 0.0166(19) 0.0043(17) -0.0009(14) 0.0105(16)
C3 0.0166(18) 0.0135(19) 0.0129(18) 0.0031(16) 0.0024(14) 0.0077(16)
C4 0.0161(19) 0.021(2) 0.030(2) 0.0136(19) 0.0079(15) 0.0088(17)
C5 0.0179(19) 0.032(2) 0.029(2) 0.018(2) 0.0064(16) 0.0159(18)
C6 0.0153(18) 0.0123(18) 0.0122(18) 0.0041(16) 0.0035(13) 0.0071(16)
C7 0.0141(18) 0.016(2) 0.021(2) 0.0074(17) 0.0067(14) 0.0081(16)
C8 0.0173(18) 0.0153(19) 0.0146(18) 0.0037(16) 0.0015(14) 0.0089(16)
C9 0.0222(19) 0.0137(19) 0.0116(18) 0.0043(16) 0.0053(14) 0.0106(16)
C10 0.0134(18) 0.018(2) 0.0148(19) 0.0040(17) 0.0024(14) 0.0042(16)
C11 0.0142(18) 0.018(2) 0.0133(18) 0.0032(16) 0.0009(14) 0.0087(16)
C12 0.0176(19) 0.018(2) 0.023(2) 0.0090(18) 0.0043(15) 0.0101(17)
C13 0.0191(18) 0.018(2) 0.0154(19) 0.0103(17) 0.0064(14) 0.0101(17)
C14 0.0159(18) 0.021(2) 0.019(2) 0.0094(18) 0.0042(14) 0.0083(17)
C15 0.0172(18) 0.021(2) 0.023(2) 0.0135(18) 0.0060(15) 0.0116(17)
I1 0.01421(12) 0.01653(13) 0.01622(12) 0.00680(10) 0.00406(9) 0.00859(10)
N1 0.0163(15) 0.0171(17) 0.0179(16) 0.0097(14) 0.0069(12) 0.0089(14)
O1 0.0172(13) 0.0243(15) 0.0187(13) 0.0142(12) 0.0048(10) 0.0103(12)
Br2 0.01863(19) 0.0224(2) 0.0213(2) 0.00873(18) 0.00232(15) 0.00854(17)
C16 0.0128(18) 0.024(2) 0.0164(19) 0.0055(18) 0.0051(14) 0.0080(17)
C17 0.0138(18) 0.021(2) 0.0167(19) 0.0039(17) 0.0034(14) 0.0095(17)
C18 0.0176(18) 0.0140(19) 0.0132(18) 0.0000(16) 0.0065(14) 0.0089(16)
C19 0.0093(17) 0.017(2) 0.024(2) 0.0073(18) 0.0052(14) 0.0050(16)
C20 0.0157(18) 0.020(2) 0.020(2) 0.0028(17) 0.0034(14) 0.0126(17)
C21 0.0142(18) 0.0123(19) 0.0117(17) -0.0002(16) 0.0034(13) 0.0048(16)
C22 0.0114(17) 0.020(2) 0.019(2) 0.0059(17) 0.0062(14) 0.0066(16)
C23 0.0161(18) 0.023(2) 0.021(2) 0.0037(18) 0.0026(15) 0.0138(17)
C24 0.0193(19) 0.0119(19) 0.0149(19) 0.0000(16) 0.0030(14) 0.0075(16)
C25 0.0130(18) 0.016(2) 0.021(2) 0.0070(17) 0.0059(14) 0.0050(16)
C26 0.0130(17) 0.020(2) 0.0185(19) 0.0028(17) 0.0033(14) 0.0098(17)
C27 0.0155(19) 0.024(2) 0.024(2) 0.0084(19) 0.0037(15) 0.0079(17)
C28 0.022(2) 0.017(2) 0.019(2) 0.0048(18) 0.0027(15) 0.0066(17)
C29 0.022(2) 0.022(2) 0.023(2) 0.0064(19) 0.0020(16) 0.0087(18)
C30 0.028(2) 0.033(2) 0.022(2) 0.002(2) -0.0039(16) 0.020(2)
I2 0.01419(12) 0.01759(13) 0.01660(13) 0.00397(10) 0.00343(9) 0.00859(10)
N2 0.0161(15) 0.0171(17) 0.0106(15) 0.0013(13) 0.0023(11) 0.0085(14)
O2 0.0219(14) 0.0294(16) 0.0240(14) 0.0157(13) 0.0105(11) 0.0165(13)

loop_
_atom_type_symbol
_atom_type_description
_atom_type_scat_dispersion_real
_atom_type_scat_dispersion_imag
_atom_type_scat_source
C C 0.0033 0.0016 'International Tables Vol C Tables 4.2.6.8 and 6.1.1.4'
H H 0.0000 0.0000 'International Tables Vol C Tables 4.2.6.8 and 6.1.1.4'
Br Br -0.2901 2.4595 'International Tables Vol C Tables 4.2.6.8 and 6.1.1.4'
I I -0.4742 1.8119 'International Tables Vol C Tables 4.2.6.8 and 6.1.1.4'
N N 0.0061 0.0033 'International Tables Vol C Tables 4.2.6.8 and 6.1.1.4'
O O 0.0106 0.0060 'International Tables Vol C Tables 4.2.6.8 and 6.1.1.4'

loop_
_exptl_crystal_face_index_h
_exptl_crystal_face_index_k
_exptl_crystal_face_index_l
_exptl_crystal_face_perp_dist
_exptl_oxdiff_crystal_face_indexfrac_h
_exptl_oxdiff_crystal_face_indexfrac_k
_exptl_oxdiff_crystal_face_indexfrac_l
_exptl_oxdiff_crystal_face_x
_exptl_oxdiff_crystal_face_y
_exptl_oxdiff_crystal_face_z
1 -1 0 0.0535 1.0000 -1.0000 0.0000 0.0743 -0.0132 -0.0277
0 1 -2 0.0446 -0.0000 1.0000 -2.0000 -0.0043 -0.0525 0.0848
0 0 -1 0.0010 -0.0000 0.0000 -1.0000 0.0218 0.0013 0.0436
1 0 0 0.0365 0.9979 -0.0007 0.0038 0.0262 -0.0681 -0.0302
-1 -1 1 0.0418 -1.0000 -1.0000 1.0000 -0.0002 0.1221 -0.0111
0 0 1 0.0135 0.0000 -0.0000 1.0000 -0.0218 -0.0013 -0.0436
-2 1 1 0.0391 -1.9961 0.9985 0.9932 -0.1221 0.0801 0.0144

loop_
_geom_angle_atom_site_label_1
_geom_angle_atom_site_label_2
_geom_angle_atom_site_label_3
_geom_angle
_geom_angle_site_symmetry_1
_geom_angle_site_symmetry_3
_geom_angle_publ_flag
C2 C1 H1 119.1 . . ?
N1 C1 H1 119.1 . . ?
N1 C1 C2 121.8(3) . . ?
C1 C2 H2 119.5 . . ?
C1 C2 C3 121.0(3) . . ?
C3 C2 H2 119.5 . . ?
C2 C3 C4 115.9(3) . . ?
C2 C3 C6 123.2(3) . . ?
C4 C3 C6 120.9(3) . . ?
C3 C4 H4 120.1 . . ?
C5 C4 C3 119.8(3) . . ?
C5 C4 H4 120.1 . . ?
C4 C5 H5 118.7 . . ?
N1 C5 C4 122.6(3) . . ?
N1 C5 H5 118.7 . . ?
C7 C6 C3 121.4(3) . . ?
C7 C6 C11 116.9(3) . . ?
C11 C6 C3 121.7(3) . . ?
C6 C7 H7 119.0 . . ?
C8 C7 C6 122.1(3) . . ?
C8 C7 H7 119.0 . . ?
C7 C8 H8 120.0 . . ?
C7 C8 C9 119.9(3) . . ?
C9 C8 H8 120.0 . . ?
C8 C9 C10 119.1(3) . . ?
O1 C9 C8 125.5(3) . . ?
O1 C9 C10 115.4(3) . . ?
C9 C10 H10 119.9 . . ?
C11 C10 C9 120.3(3) . . ?
C11 C10 H10 119.9 . . ?
C6 C11 H11 119.2 . . ?
C10 C11 C6 121.7(3) . . ?
C10 C11 H11 119.2 . . ?
H12A C12 H12B 108.6 . . ?
C13 C12 H12A 110.4 . . ?
C13 C12 H12B 110.4 . . ?
O1 C12 H12A 110.4 . . ?
O1 C12 H12B 110.4 . . ?
O1 C12 C13 106.4(3) . . ?
C12 C13 H13A 108.6 . . ?
C12 C13 H13B 108.6 . . ?
C12 C13 C14 114.8(3) . . ?
H13A C13 H13B 107.6 . . ?
C14 C13 H13A 108.6 . . ?
C14 C13 H13B 108.6 . . ?
C13 C14 H14A 109.6 . . ?
C13 C14 H14B 109.6 . . ?
C13 C14 C15 110.3(3) . . ?
H14A C14 H14B 108.1 . . ?
C15 C14 H14A 109.6 . . ?
C15 C14 H14B 109.6 . . ?
C14 C15 H15A 109.5 . . ?
C14 C15 H15B 109.5 . . ?
C14 C15 H15C 109.5 . . ?
H15A C15 H15B 109.5 . . ?
H15A C15 H15C 109.5 . . ?
H15B C15 H15C 109.5 . . ?
N1 I1 Br1 177.40(6) . . ?
C1 N1 I1 122.8(2) . . ?
C5 N1 C1 118.9(3) . . ?
C5 N1 I1 118.3(2) . . ?
C9 O1 C12 118.1(2) . . ?
C17 C16 H16 119.0 . . ?
N2 C16 H16 119.0 . . ?
N2 C16 C17 122.0(3) . . ?
C16 C17 H17 119.4 . . ?
C16 C17 C18 121.1(3) . . ?
C18 C17 H17 119.4 . . ?
C17 C18 C19 115.8(3) . . ?
C17 C18 C21 123.2(3) . . ?
C19 C18 C21 121.0(3) . . ?
C18 C19 H19 120.0 . . ?
C20 C19 C18 120.1(3) . . ?
C20 C19 H19 120.0 . . ?
C19 C20 H20 118.8 . . ?
N2 C20 C19 122.5(3) . . ?
N2 C20 H20 118.8 . . ?
C22 C21 C18 121.0(3) . . ?
C26 C21 C18 122.5(3) . . ?
C26 C21 C22 116.5(3) . . ?
C21 C22 H22 119.3 . . ?
C23 C22 C21 121.4(3) . . ?
C23 C22 H22 119.3 . . ?
C22 C23 H23 119.6 . . ?
C22 C23 C24 120.8(3) . . ?
C24 C23 H23 119.6 . . ?
C25 C24 C23 119.5(3) . . ?
O2 C24 C23 115.3(3) . . ?
O2 C24 C25 125.2(3) . . ?
C24 C25 H25 120.3 . . ?
C26 C25 C24 119.3(3) . . ?
C26 C25 H25 120.3 . . ?
C21 C26 H26 118.7 . . ?
C25 C26 C21 122.6(3) . . ?
C25 C26 H26 118.7 . . ?
H27A C27 H27B 108.4 . . ?
C28 C27 H27A 110.0 . . ?
C28 C27 H27B 110.0 . . ?
O2 C27 H27A 110.0 . . ?
O2 C27 H27B 110.0 . . ?
O2 C27 C28 108.4(3) . . ?
C27 C28 H28A 108.5 . . ?
C27 C28 H28B 108.5 . . ?
C27 C28 C29 115.2(3) . . ?
H28A C28 H28B 107.5 . . ?
C29 C28 H28A 108.5 . . ?
C29 C28 H28B 108.5 . . ?
C28 C29 H29A 109.4 . . ?
C28 C29 H29B 109.4 . . ?
C28 C29 C30 111.4(3) . . ?
H29A C29 H29B 108.0 . . ?
C30 C29 H29A 109.4 . . ?
C30 C29 H29B 109.4 . . ?
C29 C30 H30A 109.5 . . ?
C29 C30 H30B 109.5 . . ?
C29 C30 H30C 109.5 . . ?
H30A C30 H30B 109.5 . . ?
H30A C30 H30C 109.5 . . ?
H30B C30 H30C 109.5 . . ?
N2 I2 Br2 178.58(7) . . ?
C16 N2 C20 118.4(3) . . ?
C16 N2 I2 121.0(2) . . ?
C20 N2 I2 120.2(2) . . ?
C24 O2 C27 118.2(2) . . ?

loop_
_geom_bond_atom_site_label_1
_geom_bond_atom_site_label_2
_geom_bond_distance
_geom_bond_site_symmetry_2
_geom_bond_publ_flag
Br1 I1 2.6465(4) . ?
C1 H1 0.9300 . ?
C1 C2 1.365(4) . ?
C1 N1 1.337(4) . ?
C2 H2 0.9300 . ?
C2 C3 1.396(4) . ?
C3 C4 1.407(4) . ?
C3 C6 1.469(4) . ?
C4 H4 0.9300 . ?
C4 C5 1.372(4) . ?
C5 H5 0.9300 . ?
C5 N1 1.330(4) . ?
C6 C7 1.398(4) . ?
C6 C11 1.401(4) . ?
C7 H7 0.9300 . ?
C7 C8 1.372(4) . ?
C8 H8 0.9300 . ?
C8 C9 1.391(4) . ?
C9 C10 1.395(4) . ?
C9 O1 1.357(4) . ?
C10 H10 0.9300 . ?
C10 C11 1.369(4) . ?
C11 H11 0.9300 . ?
C12 H12A 0.9700 . ?
C12 H12B 0.9700 . ?
C12 C13 1.502(4) . ?
C12 O1 1.443(3) . ?
C13 H13A 0.9700 . ?
C13 H13B 0.9700 . ?
C13 C14 1.512(4) . ?
C14 H14A 0.9700 . ?
C14 H14B 0.9700 . ?
C14 C15 1.524(4) . ?
C15 H15A 0.9600 . ?
C15 H15B 0.9600 . ?
C15 H15C 0.9600 . ?
I1 N1 2.303(3) . ?
Br2 I2 2.6716(4) . ?
C16 H16 0.9300 . ?
C16 C17 1.365(4) . ?
C16 N2 1.333(4) . ?
C17 H17 0.9300 . ?
C17 C18 1.389(4) . ?
C18 C19 1.404(4) . ?
C18 C21 1.472(4) . ?
C19 H19 0.9300 . ?
C19 C20 1.366(4) . ?
C20 H20 0.9300 . ?
C20 N2 1.340(4) . ?
C21 C22 1.409(4) . ?
C21 C26 1.401(4) . ?
C22 H22 0.9300 . ?
C22 C23 1.367(4) . ?
C23 H23 0.9300 . ?
C23 C24 1.391(4) . ?
C24 C25 1.386(4) . ?
C24 O2 1.361(4) . ?
C25 H25 0.9300 . ?
C25 C26 1.379(4) . ?
C26 H26 0.9300 . ?
C27 H27A 0.9700 . ?
C27 H27B 0.9700 . ?
C27 C28 1.499(4) . ?
C27 O2 1.437(4) . ?
C28 H28A 0.9700 . ?
C28 H28B 0.9700 . ?
C28 C29 1.521(4) . ?
C29 H29A 0.9700 . ?
C29 H29B 0.9700 . ?
C29 C30 1.537(4) . ?
C30 H30A 0.9600 . ?
C30 H30B 0.9600 . ?
C30 H30C 0.9600 . ?
I2 N2 2.289(3) . ?

loop_
_geom_torsion_atom_site_label_1
_geom_torsion_atom_site_label_2
_geom_torsion_atom_site_label_3
_geom_torsion_atom_site_label_4
_geom_torsion
_geom_torsion_site_symmetry_1
_geom_torsion_site_symmetry_2
_geom_torsion_site_symmetry_3
_geom_torsion_site_symmetry_4
_geom_torsion_publ_flag
C1 C2 C3 C4 0.3(5) . . . . ?
C1 C2 C3 C6 179.5(3) . . . . ?
C2 C1 N1 C5 -0.9(5) . . . . ?
C2 C1 N1 I1 177.3(2) . . . . ?
C2 C3 C4 C5 -1.0(5) . . . . ?
C2 C3 C6 C7 -10.7(5) . . . . ?
C2 C3 C6 C11 169.5(3) . . . . ?
C3 C4 C5 N1 0.8(6) . . . . ?
C3 C6 C7 C8 -177.6(3) . . . . ?
C3 C6 C11 C10 177.3(3) . . . . ?
C4 C3 C6 C7 168.4(3) . . . . ?
C4 C3 C6 C11 -11.3(5) . . . . ?
C4 C5 N1 C1 0.1(5) . . . . ?
C4 C5 N1 I1 -178.1(3) . . . . ?
C6 C3 C4 C5 179.8(3) . . . . ?
C6 C7 C8 C9 0.0(5) . . . . ?
C7 C6 C11 C10 -2.4(5) . . . . ?
C7 C8 C9 C10 -2.1(5) . . . . ?
C7 C8 C9 O1 176.8(3) . . . . ?
C8 C9 C10 C11 1.9(5) . . . . ?
C8 C9 O1 C12 7.5(5) . . . . ?
C9 C10 C11 C6 0.4(5) . . . . ?
C10 C9 O1 C12 -173.5(3) . . . . ?
C11 C6 C7 C8 2.2(5) . . . . ?
C12 C13 C14 C15 -171.9(3) . . . . ?
C13 C12 O1 C9 -175.0(3) . . . . ?
N1 C1 C2 C3 0.7(5) . . . . ?
O1 C9 C10 C11 -177.2(3) . . . . ?
O1 C12 C13 C14 -173.1(3) . . . . ?
C16 C17 C18 C19 -2.5(5) . . . . ?
C16 C17 C18 C21 176.5(3) . . . . ?
C17 C16 N2 C20 0.8(5) . . . . ?
C17 C16 N2 I2 -172.3(3) . . . . ?
C17 C18 C19 C20 1.5(5) . . . . ?
C17 C18 C21 C22 -14.6(5) . . . . ?
C17 C18 C21 C26 165.4(3) . . . . ?
C18 C19 C20 N2 0.6(5) . . . . ?
C18 C21 C22 C23 -179.5(3) . . . . ?
C18 C21 C26 C25 178.8(3) . . . . ?
C19 C18 C21 C22 164.3(3) . . . . ?
C19 C18 C21 C26 -15.6(5) . . . . ?
C19 C20 N2 C16 -1.7(5) . . . . ?
C19 C20 N2 I2 171.4(3) . . . . ?
C21 C18 C19 C20 -177.5(3) . . . . ?
C21 C22 C23 C24 0.6(5) . . . . ?
C22 C21 C26 C25 -1.1(5) . . . . ?
C22 C23 C24 C25 -0.9(5) . . . . ?
C22 C23 C24 O2 178.4(3) . . . . ?
C23 C24 C25 C26 0.3(5) . . . . ?
C23 C24 O2 C27 177.4(3) . . . . ?
C24 C25 C26 C21 0.8(5) . . . . ?
C25 C24 O2 C27 -3.3(5) . . . . ?
C26 C21 C22 C23 0.4(5) . . . . ?
C27 C28 C29 C30 176.8(3) . . . . ?
C28 C27 O2 C24 175.5(3) . . . . ?
N2 C16 C17 C18 1.4(5) . . . . ?
O2 C24 C25 C26 -179.0(3) . . . . ?
O2 C27 C28 C29 59.9(4) . . . . ?
